data_4069425
loop_
_publ_author_name
'Beckmann, Jens'
'Bolsinger, Jens'
'Hesse, Malte'

_publ_section_title
;
 Molecular Stannatelluroxanes
;
_journal_issue 14
_journal_name_full Organometallics
_journal_page_first 4225
_journal_paper_doi 10.1021/om900189s
_journal_volume 28
_journal_year 2009
_chemical_formula_sum 'C24 H38 Cl N O3 Sn Te'
_chemical_formula_weight 670.29
_chemical_name_systematic
;
 ?
;
_space_group_IT_number 2
_symmetry_cell_setting triclinic
_symmetry_space_group_name_Hall '-P 1'
_symmetry_space_group_name_H-M 'P -1'
_atom_sites_solution_hydrogens geom
_atom_sites_solution_primary direct
_atom_sites_solution_secondary difmap
_audit_creation_method SHELXL-97
_cell_angle_alpha 100.35(11)
_cell_angle_beta 92.37(12)
_cell_angle_gamma 90.39(9)
_cell_formula_units_Z 2
_cell_length_a 8.561(10)
_cell_length_b 12.645(11)
_cell_length_c 12.90(2)
_cell_measurement_temperature 150
_cell_volume 1372(3)
_computing_cell_refinement 'X-Area (Stoe, 2004)'
_computing_data_collection 'X-Area (Stoe, 2004)'
_computing_data_reduction 'X-Area (Stoe, 2004)'
_computing_molecular_graphics 'DIAMOND (Brandenburg, 2006)'
_computing_publication_material 'SHELXL97 (Sheldrick, 1997)'
_computing_structure_refinement 'SHELXL97 (Sheldrick, 1997)'
_computing_structure_solution 'SHELXS97 (Sheldrick, 1997)'
_diffrn_ambient_temperature 150
_diffrn_measured_fraction_theta_full 0.982
_diffrn_measured_fraction_theta_max 0.982
_diffrn_measurement_device_type 'CCD area detector'
_diffrn_measurement_method 'phi and omega scans'
_diffrn_radiation_monochromator graphite
_diffrn_radiation_source 'fine-focus sealed tube'
_diffrn_radiation_type MoK\a
_diffrn_radiation_wavelength 0.71073
_diffrn_reflns_av_R_equivalents 0.1482
_diffrn_reflns_av_sigmaI/netI 0.3911
_diffrn_reflns_limit_h_max 11
_diffrn_reflns_limit_h_min -11
_diffrn_reflns_limit_k_max 17
_diffrn_reflns_limit_k_min -17
_diffrn_reflns_limit_l_max 17
_diffrn_reflns_limit_l_min -17
_diffrn_reflns_number 14890
_diffrn_reflns_theta_full 29.20
_diffrn_reflns_theta_max 29.20
_diffrn_reflns_theta_min 2.08
_exptl_absorpt_coefficient_mu 2.093
_exptl_absorpt_correction_T_max 1.00
_exptl_absorpt_correction_T_min 0.34
_exptl_absorpt_correction_type multi-scan
_exptl_absorpt_process_details 'X-Area (Stoe, 2004)'
_exptl_crystal_colour colourless
_exptl_crystal_density_diffrn 1.622
_exptl_crystal_density_method 'not measured'
_exptl_crystal_description block
_exptl_crystal_F_000 664
_exptl_crystal_size_max .25
_exptl_crystal_size_mid .21
_exptl_crystal_size_min .08
_refine_diff_density_max 0.602
_refine_diff_density_min -0.940
_refine_diff_density_rms 0.159
_refine_ls_extinction_method none
_refine_ls_goodness_of_fit_ref 0.994
_refine_ls_hydrogen_treatment mixed
_refine_ls_matrix_type full
_refine_ls_number_parameters 280
_refine_ls_number_reflns 7303
_refine_ls_number_restraints 0
_refine_ls_restrained_S_all 0.994
_refine_ls_R_factor_all 0.1549
_refine_ls_R_factor_gt 0.0375
_refine_ls_shift/su_max 0.001
_refine_ls_shift/su_mean 0.000
_refine_ls_structure_factor_coef Fsqd
_refine_ls_weighting_details 'calc w=1/[\s^2^(Fo^2^)+(0.0000P)^2^+0.0000P] where P=(Fo^2^+2Fc^2^)/3'
_refine_ls_weighting_scheme calc
_refine_ls_wR_factor_gt 0.0545
_refine_ls_wR_factor_ref 0.0844
_reflns_number_gt 2371
_reflns_number_total 7303
_reflns_threshold_expression >2sigma(I)
_cod_data_source_file om900189s_si_001.cif
_cod_data_source_block publication_text
_cod_original_cell_volume 1373(3)
_cod_original_sg_symbol_H-M P-1
_cod_database_code 4069425

loop_
_symmetry_equiv_pos_as_xyz
'x, y, z'
'-x, -y, -z'

loop_
_atom_site_label
_atom_site_type_symbol
_atom_site_fract_x
_atom_site_fract_y
_atom_site_fract_z
_atom_site_U_iso_or_equiv
_atom_site_adp_type
_atom_site_occupancy
_atom_site_symmetry_multiplicity
_atom_site_calc_flag
_atom_site_refinement_flags
C1 C 0.6938(9) 0.3692(7) 0.7589(6) 0.038(2) Uani 1 1 d .
H1A H 0.6195 0.3466 0.7012 0.057 Uiso 1 1 calc R
H1B H 0.7058 0.4460 0.7707 0.057 Uiso 1 1 calc R
H1C H 0.6571 0.3476 0.8214 0.057 Uiso 1 1 calc R
C2 C 0.8236(12) 0.2003(6) 0.7086(7) 0.048(3) Uani 1 1 d .
H2A H 0.7460 0.1818 0.6522 0.072 Uiso 1 1 calc R
H2B H 0.7899 0.1748 0.7699 0.072 Uiso 1 1 calc R
H2C H 0.9208 0.1674 0.6876 0.072 Uiso 1 1 calc R
C10 C 1.1105(9) 0.4396(6) 0.6949(5) 0.0277(18) Uani 1 1 d .
C11 C 1.2392(10) 0.4962(6) 0.6760(6) 0.0302(18) Uani 1 1 d .
H11 H 1.2513 0.5127 0.6094 0.036 Uiso 1 1 calc R
C12 C 1.3533(11) 0.5294(7) 0.7567(7) 0.049(2) Uani 1 1 d .
H12 H 1.4398 0.5692 0.7436 0.059 Uiso 1 1 calc R
C13 C 1.3387(11) 0.5037(7) 0.8552(7) 0.045(2) Uani 1 1 d .
H13 H 1.4160 0.5248 0.9078 0.054 Uiso 1 1 calc R
C14 C 1.2071(10) 0.4458(7) 0.8760(6) 0.038(2) Uani 1 1 d .
C15 C 1.1905(12) 0.4188(8) 0.9758(7) 0.048(2) Uani 1 1 d .
H15 H 1.2666 0.4397 1.0293 0.058 Uiso 1 1 calc R
C16 C 1.0614(13) 0.3616(8) 0.9938(7) 0.061(3) Uani 1 1 d .
H16 H 1.0499 0.3456 1.0607 0.073 Uiso 1 1 calc R
C17 C 0.9481(12) 0.3268(7) 0.9163(6) 0.047(2) Uani 1 1 d .
H17 H 0.8630 0.2866 0.9308 0.057 Uiso 1 1 calc R
C18 C 0.9604(10) 0.3511(6) 0.8183(6) 0.0338(19) Uani 1 1 d .
C19 C 1.0890(9) 0.4119(6) 0.7964(5) 0.0270(17) Uani 1 1 d .
C20 C 1.3618(9) 0.2030(7) 0.4540(6) 0.0340(19) Uani 1 1 d .
C21 C 1.4745(10) 0.2960(8) 0.4755(7) 0.053(3) Uani 1 1 d .
H21A H 1.4369 0.3500 0.5305 0.079 Uiso 1 1 calc R
H21B H 1.4841 0.3257 0.4126 0.079 Uiso 1 1 calc R
H21C H 1.5748 0.2719 0.4971 0.079 Uiso 1 1 calc R
C22 C 1.3367(12) 0.1608(10) 0.5562(8) 0.083(4) Uani 1 1 d .
H22A H 1.3024 0.2183 0.6090 0.124 Uiso 1 1 calc R
H22B H 1.4332 0.1332 0.5802 0.124 Uiso 1 1 calc R
H22C H 1.2588 0.1045 0.5434 0.124 Uiso 1 1 calc R
C23 C 1.4172(12) 0.1157(7) 0.3692(8) 0.067(3) Uani 1 1 d .
H23A H 1.3427 0.0572 0.3570 0.100 Uiso 1 1 calc R
H23B H 1.5166 0.0905 0.3910 0.100 Uiso 1 1 calc R
H23C H 1.4275 0.1435 0.3053 0.100 Uiso 1 1 calc R
C30 C 0.9752(10) 0.1479(6) 0.2918(5) 0.0291(19) Uani 1 1 d .
C31 C 0.8318(11) 0.2113(8) 0.2651(7) 0.055(3) Uani 1 1 d .
H31A H 0.8640 0.2681 0.2300 0.083 Uiso 1 1 calc R
H31B H 0.7821 0.2414 0.3289 0.083 Uiso 1 1 calc R
H31C H 0.7596 0.1641 0.2197 0.083 Uiso 1 1 calc R
C32 C 1.0506(12) 0.0979(8) 0.1887(7) 0.059(3) Uani 1 1 d .
H32A H 1.1419 0.0591 0.2046 0.089 Uiso 1 1 calc R
H32B H 1.0799 0.1538 0.1515 0.089 Uiso 1 1 calc R
H32C H 0.9772 0.0496 0.1456 0.089 Uiso 1 1 calc R
C33 C 0.9214(12) 0.0581(7) 0.3497(7) 0.054(3) Uani 1 1 d .
H33A H 1.0106 0.0188 0.3684 0.081 Uiso 1 1 calc R
H33B H 0.8500 0.0101 0.3042 0.081 Uiso 1 1 calc R
H33C H 0.8701 0.0895 0.4124 0.081 Uiso 1 1 calc R
C40 C 0.434(2) 0.1531(14) -0.1504(11) 0.121(6) Uani 1 1 d .
H40A H 0.4605 0.0930 -0.2044 0.145 Uiso 1 1 calc R
H40B H 0.3867 0.2082 -0.1846 0.145 Uiso 1 1 calc R
C41 C 0.3245(16) 0.1180(11) -0.0792(12) 0.103(5) Uani 1 1 d .
H41A H 0.3045 0.0412 -0.0973 0.124 Uiso 1 1 calc R
H41B H 0.2262 0.1554 -0.0808 0.124 Uiso 1 1 calc R
C42 C 0.4096(19) 0.1475(11) 0.0281(10) 0.103(5) Uani 1 1 d .
H42A H 0.3517 0.1994 0.0760 0.123 Uiso 1 1 calc R
H42B H 0.4290 0.0846 0.0598 0.123 Uiso 1 1 calc R
C43 C 0.5553(18) 0.1944(13) -0.0004(13) 0.115(6) Uani 1 1 d .
H43A H 0.5649 0.2684 0.0360 0.138 Uiso 1 1 calc R
H43B H 0.6430 0.1553 0.0232 0.138 Uiso 1 1 calc R
Cl1 Cl 1.2418(3) 0.34602(18) 0.25615(16) 0.0364(5) Uani 1 1 d .
N1 N 0.8453(8) 0.3192(5) 0.7335(5) 0.0292(16) Uani 1 1 d .
Te1 Te 0.93698(6) 0.38843(4) 0.57351(4) 0.02307(16) Uani 1 1 d .
Sn1 Sn 1.13331(7) 0.25518(4) 0.39657(4) 0.02402(17) Uani 1 1 d .
O1 O 0.9971(7) 0.2432(4) 0.5318(4) 0.0324(14) Uani 1 1 d .
O2 O 1.0652(6) 0.4102(4) 0.4580(4) 0.0250(13) Uani 1 1 d .
O3 O 0.5611(15) 0.1920(15) -0.0934(10) 0.213(9) Uani 1 1 d .

loop_
_atom_site_aniso_label
_atom_site_aniso_U_11
_atom_site_aniso_U_22
_atom_site_aniso_U_33
_atom_site_aniso_U_23
_atom_site_aniso_U_13
_atom_site_aniso_U_12
C1 0.024(5) 0.053(6) 0.038(5) 0.005(4) 0.010(4) 0.010(4)
C2 0.063(7) 0.033(5) 0.051(5) 0.013(4) 0.017(5) -0.015(5)
C10 0.025(4) 0.029(4) 0.028(4) 0.005(3) 0.004(3) 0.006(4)
C11 0.036(5) 0.025(4) 0.029(4) 0.004(3) 0.003(4) 0.001(4)
C12 0.044(6) 0.040(5) 0.060(6) 0.004(5) -0.018(5) -0.004(5)
C13 0.034(6) 0.050(6) 0.047(6) 0.002(5) -0.019(4) 0.002(5)
C14 0.039(5) 0.047(5) 0.025(4) -0.004(4) -0.001(4) 0.011(4)
C15 0.046(6) 0.068(7) 0.030(5) 0.008(5) -0.011(4) 0.002(5)
C16 0.066(8) 0.091(9) 0.028(5) 0.016(6) 0.004(5) 0.019(7)
C17 0.053(6) 0.065(6) 0.032(5) 0.031(5) 0.005(5) 0.008(5)
C18 0.036(5) 0.041(5) 0.026(4) 0.009(4) 0.002(4) 0.002(4)
C19 0.022(4) 0.036(5) 0.022(4) 0.003(3) 0.003(3) 0.003(4)
C20 0.022(4) 0.048(5) 0.032(4) 0.008(4) -0.003(4) 0.000(4)
C21 0.034(6) 0.075(7) 0.051(6) 0.022(5) -0.013(5) -0.004(5)
C22 0.046(7) 0.136(11) 0.088(8) 0.078(8) 0.001(6) 0.029(7)
C23 0.046(6) 0.057(7) 0.091(8) -0.002(6) 0.004(6) 0.031(5)
C30 0.041(5) 0.024(4) 0.021(4) 0.001(3) 0.003(4) -0.010(4)
C31 0.041(6) 0.059(7) 0.060(6) -0.001(5) -0.011(5) -0.012(5)
C32 0.052(7) 0.067(7) 0.048(6) -0.017(5) 0.008(5) -0.009(5)
C33 0.069(7) 0.032(5) 0.058(6) 0.002(4) 0.006(5) -0.006(5)
C40 0.104(13) 0.184(17) 0.071(10) 0.020(10) -0.009(10) -0.055(13)
C41 0.069(10) 0.086(10) 0.138(13) -0.020(9) -0.007(10) -0.014(8)
C42 0.128(13) 0.100(11) 0.076(10) -0.004(8) 0.049(10) -0.031(10)
C43 0.091(12) 0.137(14) 0.118(14) 0.033(11) -0.006(10) -0.065(11)
Cl1 0.0409(13) 0.0411(13) 0.0285(11) 0.0094(9) 0.0050(10) -0.0058(11)
N1 0.031(4) 0.031(4) 0.027(4) 0.010(3) 0.001(3) -0.004(3)
Te1 0.0213(4) 0.0271(4) 0.0212(3) 0.0050(3) 0.0021(3) -0.0008(3)
Sn1 0.0238(4) 0.0246(4) 0.0236(3) 0.0037(3) 0.0029(3) 0.0007(3)
O1 0.040(4) 0.027(3) 0.032(3) 0.006(2) 0.014(3) 0.003(3)
O2 0.027(3) 0.023(3) 0.024(3) 0.000(2) 0.007(2) -0.001(2)
O3 0.150(12) 0.43(2) 0.084(8) 0.129(12) -0.024(8) -0.153(14)

loop_
_atom_type_symbol
_atom_type_description
_atom_type_scat_dispersion_real
_atom_type_scat_dispersion_imag
_atom_type_scat_source
C C 0.0033 0.0016 'International Tables Vol C Tables 4.2.6.8 and 6.1.1.4'
H H 0.0000 0.0000 'International Tables Vol C Tables 4.2.6.8 and 6.1.1.4'
Cl Cl 0.1484 0.1585 'International Tables Vol C Tables 4.2.6.8 and 6.1.1.4'
N N 0.0061 0.0033 'International Tables Vol C Tables 4.2.6.8 and 6.1.1.4'
Te Te -0.5308 1.6751 'International Tables Vol C Tables 4.2.6.8 and 6.1.1.4'
Sn Sn -0.6537 1.4246 'International Tables Vol C Tables 4.2.6.8 and 6.1.1.4'
O O 0.0106 0.0060 'International Tables Vol C Tables 4.2.6.8 and 6.1.1.4'

loop_
_geom_angle_atom_site_label_1
_geom_angle_atom_site_label_2
_geom_angle_atom_site_label_3
_geom_angle
C11 C10 C19 121.3(7)
C11 C10 Te1 120.6(6)
C19 C10 Te1 118.1(5)
C10 C11 C12 120.2(8)
C13 C12 C11 120.7(9)
C12 C13 C14 119.8(9)
C13 C14 C15 120.6(9)
C13 C14 C19 120.9(7)
C15 C14 C19 118.5(8)
C16 C15 C14 119.4(9)
C15 C16 C17 122.2(9)
C18 C17 C16 120.1(9)
C17 C18 C19 120.0(8)
C17 C18 N1 123.4(8)
C19 C18 N1 116.6(6)
C18 C19 C14 119.8(7)
C18 C19 C10 123.1(7)
C14 C19 C10 117.1(7)
C23 C20 C21 111.3(7)
C23 C20 C22 111.3(8)
C21 C20 C22 109.6(8)
C23 C20 Sn1 106.7(6)
C21 C20 Sn1 110.0(6)
C22 C20 Sn1 107.9(5)
C31 C30 C32 108.7(7)
C31 C30 C33 108.6(7)
C32 C30 C33 109.8(7)
C31 C30 Sn1 108.7(5)
C32 C30 Sn1 112.4(6)
C33 C30 Sn1 108.6(5)
O3 C40 C41 107.7(12)
C40 C41 C42 103.2(11)
C43 C42 C41 101.1(10)
O3 C43 C42 112.6(13)
C18 N1 C1 111.3(6)
C18 N1 C2 111.6(7)
C1 N1 C2 109.1(7)
C18 N1 Te1 107.8(4)
C1 N1 Te1 106.8(5)
C2 N1 Te1 110.2(4)
O1 Te1 O2 82.8(2)
O1 Te1 C10 99.6(3)
O2 Te1 C10 95.8(3)
O1 Te1 N1 82.6(2)
O2 Te1 N1 160.7(2)
C10 Te1 N1 74.4(3)
O1 Te1 Sn1 42.65(16)
O2 Te1 Sn1 40.18(16)
C10 Te1 Sn1 102.0(2)
N1 Te1 Sn1 124.55(18)
O2 Sn1 O1 73.6(2)
O2 Sn1 C30 120.1(3)
O1 Sn1 C30 92.0(3)
O2 Sn1 C20 117.1(3)
O1 Sn1 C20 99.3(3)
C30 Sn1 C20 122.6(3)
O2 Sn1 Cl1 82.68(17)
O1 Sn1 Cl1 155.82(16)
C30 Sn1 Cl1 95.9(2)
C20 Sn1 Cl1 95.6(2)
O2 Sn1 Te1 37.19(14)
O1 Sn1 Te1 36.47(15)
C30 Sn1 Te1 108.0(2)
C20 Sn1 Te1 114.0(2)
Cl1 Sn1 Te1 119.55(10)
Te1 O1 Sn1 100.9(2)
Te1 O2 Sn1 102.6(2)
C43 O3 C40 115.3(12)

loop_
_geom_bond_atom_site_label_1
_geom_bond_atom_site_label_2
_geom_bond_distance
C1 N1 1.470(10)
C2 N1 1.490(10)
C10 C11 1.364(10)
C10 C19 1.434(9)
C10 Te1 2.123(8)
C11 C12 1.403(12)
C12 C13 1.377(12)
C13 C14 1.400(12)
C14 C15 1.403(11)
C14 C19 1.418(11)
C15 C16 1.367(13)
C16 C17 1.375(13)
C17 C18 1.362(10)
C18 C19 1.405(10)
C18 N1 1.441(10)
C20 C23 1.502(11)
C20 C21 1.495(11)
C20 C22 1.531(11)
C20 Sn1 2.210(8)
C30 C31 1.531(12)
C30 C32 1.536(10)
C30 C33 1.545(10)
C30 Sn1 2.160(8)
C40 O3 1.330(15)
C40 C41 1.458(17)
C41 C42 1.521(19)
C42 C43 1.465(14)
C43 O3 1.199(15)
Cl1 Sn1 2.517(4)
N1 Te1 2.533(7)
Te1 O1 1.900(6)
Te1 O2 1.944(5)
Te1 Sn1 3.138(5)
Sn1 O2 2.075(5)
Sn1 O1 2.165(6)
